data_7029943
loop_
_publ_author_name
'Chernyshev, Alexander N.'
'Bokach, Nadezhda A.'
'Gushchin, Pavel V.'
'Haukka, Matti'
'Kukushkin, Vadim Yu'

_publ_section_title
;
 Reactions of platinum(IV)-bound nitriles with isomeric nitroanilines:
 addition vs. substitution.
;
_journal_issue 41
_journal_name_full 'Dalton transactions (Cambridge, England : 2003)'
_journal_page_first 12857
_journal_page_last 12864
_journal_paper_doi 10.1039/c2dt30986f
_journal_volume 41
_journal_year 2012
_chemical_formula_moiety 'C13 H20 Cl4 N4 O3 Pt'
_chemical_formula_sum 'C13 H20 Cl4 N4 O3 Pt'
_chemical_formula_weight 617.22
_chemical_name_systematic
;
?
;
_space_group_crystal_system triclinic
_space_group_IT_number 2
_space_group_name_Hall '-P 1'
_space_group_name_H-M_alt 'P -1'
_symmetry_space_group_name_Hall '-P 1'
_symmetry_space_group_name_H-M 'P -1'
_atom_sites_solution_hydrogens geom
_atom_sites_solution_primary direct
_atom_sites_solution_secondary difmap
_audit_creation_method SHELXL-97
_cell_angle_alpha 87.0580(10)
_cell_angle_beta 86.2180(10)
_cell_angle_gamma 74.5110(10)
_cell_formula_units_Z 2
_cell_length_a 6.59850(10)
_cell_length_b 7.95740(10)
_cell_length_c 19.0913(4)
_cell_measurement_reflns_used 8637
_cell_measurement_temperature 100(2)
_cell_measurement_theta_max 30.45
_cell_measurement_theta_min 2.66
_cell_volume 963.32(3)
_computing_cell_refinement 'SAINT (Bruker AXS, 2009)'
_computing_data_collection 'APEX2 (Bruker AXS, 2010)'
_computing_data_reduction 'SAINT (Bruker AXS, 2009)'
_computing_molecular_graphics 'CrystaMaker (CrystalMaker Software ltd., 2011)'
_computing_publication_material 'SHELXL-97 (Sheldrick, 2008)'
_computing_structure_refinement 'SHELXL-97 (Sheldrick, 2008)'
_computing_structure_solution 'SIR2008 (Burla et al., 2007)'
_diffrn_ambient_temperature 100(2)
_diffrn_detector_area_resol_mean 16
_diffrn_measured_fraction_theta_full 0.985
_diffrn_measured_fraction_theta_max 0.985
_diffrn_measurement_device '62mm x 62mm CCD camera on three-circle goniostat'
_diffrn_measurement_device_type 'Bruker SMART APEX II CCD'
_diffrn_measurement_method '\f scans and \w scans'
_diffrn_radiation_monochromator 'flat graphite crystal'
_diffrn_radiation_source 'fine-focus sealed tube'
_diffrn_radiation_type MoK\a
_diffrn_radiation_wavelength 0.71073
_diffrn_reflns_av_R_equivalents 0.0436
_diffrn_reflns_av_sigmaI/netI 0.0521
_diffrn_reflns_limit_h_max 9
_diffrn_reflns_limit_h_min -9
_diffrn_reflns_limit_k_max 11
_diffrn_reflns_limit_k_min -11
_diffrn_reflns_limit_l_max 27
_diffrn_reflns_limit_l_min -26
_diffrn_reflns_number 18919
_diffrn_reflns_theta_full 30.61
_diffrn_reflns_theta_max 30.61
_diffrn_reflns_theta_min 2.14
_exptl_absorpt_coefficient_mu 7.858
_exptl_absorpt_correction_T_max 0.7138
_exptl_absorpt_correction_T_min 0.2532
_exptl_absorpt_correction_type numerical
_exptl_absorpt_process_details 'SADABS (Sheldrick, 2008)'
_exptl_crystal_colour yellow
_exptl_crystal_density_diffrn 2.128
_exptl_crystal_density_method 'not measured'
_exptl_crystal_description plate
_exptl_crystal_F_000 592
_exptl_crystal_size_max 0.24
_exptl_crystal_size_mid 0.14
_exptl_crystal_size_min 0.05
_refine_diff_density_max 2.462
_refine_diff_density_min -3.104
_refine_diff_density_rms 0.248
_refine_ls_extinction_method none
_refine_ls_goodness_of_fit_ref 1.081
_refine_ls_hydrogen_treatment constr
_refine_ls_matrix_type full
_refine_ls_number_parameters 229
_refine_ls_number_reflns 5860
_refine_ls_number_restraints 0
_refine_ls_restrained_S_all 1.081
_refine_ls_R_factor_all 0.0465
_refine_ls_R_factor_gt 0.0349
_refine_ls_shift/su_max 0.001
_refine_ls_shift/su_mean 0.000
_refine_ls_structure_factor_coef Fsqd
_refine_ls_weighting_details 'calc w=1/[\s^2^(Fo^2^)+(0.0134P)^2^+2.9253P] where P=(Fo^2^+2Fc^2^)/3'
_refine_ls_weighting_scheme calc
_refine_ls_wR_factor_gt 0.0603
_refine_ls_wR_factor_ref 0.0631
_reflns_number_gt 5044
_reflns_number_total 5860
_reflns_threshold_expression >2sigma(I)
_cod_data_source_file c2dt30986f.txt
_cod_data_source_block 11
_cod_database_code 7029943

loop_
_symmetry_equiv_pos_as_xyz
'x, y, z'
'-x, -y, -z'

loop_
_atom_site_label
_atom_site_type_symbol
_atom_site_fract_x
_atom_site_fract_y
_atom_site_fract_z
_atom_site_U_iso_or_equiv
_atom_site_adp_type
_atom_site_occupancy
_atom_site_symmetry_multiplicity
_atom_site_calc_flag
_atom_site_refinement_flags
Pt1 Pt 0.89381(3) 0.28427(2) 0.301327(9) 0.01241(5) Uani 1 1 d .
Cl1 Cl 1.02355(17) 0.52485(13) 0.31390(6) 0.0182(2) Uani 1 1 d .
Cl2 Cl 0.69329(17) 0.33929(14) 0.40550(6) 0.0192(2) Uani 1 1 d .
Cl3 Cl 0.76917(17) 0.04281(13) 0.28866(6) 0.0200(2) Uani 1 1 d .
Cl4 Cl 1.09221(17) 0.22992(14) 0.19592(6) 0.0189(2) Uani 1 1 d .
O1 O 0.6631(5) 1.2411(4) 0.09912(17) 0.0245(7) Uani 1 1 d .
O2 O 0.7415(5) 1.2367(4) -0.01304(17) 0.0212(7) Uani 1 1 d .
O3 O 1.3808(5) -0.0389(4) 0.42433(17) 0.0210(7) Uani 1 1 d .
N1 N 0.6366(5) 0.4233(4) 0.25265(18) 0.0143(7) Uani 1 1 d .
H1 H 0.5238 0.3892 0.2624 0.021 Uiso 1 1 d R
N3 N 0.7535(5) 0.6201(4) 0.17855(19) 0.0154(7) Uani 1 1 d .
H3 H 0.8639 0.6085 0.1985 0.023 Uiso 1 1 d R
N4 N 0.7148(5) 1.1644(4) 0.04389(19) 0.0157(7) Uani 1 1 d .
N2 N 1.1427(5) 0.1158(4) 0.34673(19) 0.0157(7) Uani 1 1 d .
H2 H 1.1840 0.0230 0.3203 0.024 Uiso 1 1 d R
C1 C 0.6068(6) 0.5375(5) 0.2006(2) 0.0144(8) Uani 1 1 d .
C2 C 0.3990(6) 0.5882(5) 0.1671(2) 0.0148(8) Uani 1 1 d .
H2A H 0.3191 0.5018 0.1813 0.018 Uiso 1 1 calc R
H2B H 0.4233 0.5871 0.1154 0.018 Uiso 1 1 calc R
C3 C 0.2694(7) 0.7699(6) 0.1885(2) 0.0191(9) Uani 1 1 d .
H3A H 0.2317 0.7678 0.2390 0.029 Uiso 1 1 calc R
H3B H 0.1409 0.8042 0.1624 0.029 Uiso 1 1 calc R
H3C H 0.3527 0.8541 0.1778 0.029 Uiso 1 1 calc R
C4 C 0.7551(6) 0.7126(5) 0.1126(2) 0.0139(8) Uani 1 1 d .
C5 C 0.7368(6) 0.8910(5) 0.1113(2) 0.0125(8) Uani 1 1 d .
H5 H 0.7208 0.9530 0.1535 0.015 Uiso 1 1 calc R
C6 C 0.7429(6) 0.9745(5) 0.0461(2) 0.0132(8) Uani 1 1 d .
C7 C 0.7658(6) 0.8906(5) -0.0168(2) 0.0150(8) Uani 1 1 d .
H7 H 0.7708 0.9524 -0.0605 0.018 Uiso 1 1 calc R
C8 C 0.7813(6) 0.7139(5) -0.0138(2) 0.0159(8) Uani 1 1 d .
H8 H 0.7948 0.6528 -0.0561 0.019 Uiso 1 1 calc R
C9 C 0.7771(6) 0.6248(5) 0.0507(2) 0.0164(8) Uani 1 1 d .
H9 H 0.7894 0.5030 0.0522 0.020 Uiso 1 1 calc R
C10 C 1.2341(6) 0.1042(6) 0.4052(2) 0.0169(9) Uani 1 1 d .
C11 C 1.1913(7) 0.2403(6) 0.4578(2) 0.0203(9) Uani 1 1 d .
H11A H 1.0902 0.3463 0.4394 0.024 Uiso 1 1 calc R
H11B H 1.3237 0.2710 0.4657 0.024 Uiso 1 1 calc R
C12 C 1.1013(8) 0.1817(7) 0.5278(3) 0.0271(10) Uani 1 1 d .
H12A H 0.9630 0.1629 0.5212 0.041 Uiso 1 1 calc R
H12B H 1.0864 0.2720 0.5622 0.041 Uiso 1 1 calc R
H12C H 1.1966 0.0727 0.5448 0.041 Uiso 1 1 calc R
C13 C 1.4310(7) -0.1901(6) 0.3813(3) 0.0236(10) Uani 1 1 d .
H13A H 1.3023 -0.2253 0.3746 0.035 Uiso 1 1 calc R
H13B H 1.5324 -0.2861 0.4046 0.035 Uiso 1 1 calc R
H13C H 1.4923 -0.1616 0.3356 0.035 Uiso 1 1 calc R

loop_
_atom_site_aniso_label
_atom_site_aniso_U_11
_atom_site_aniso_U_22
_atom_site_aniso_U_33
_atom_site_aniso_U_23
_atom_site_aniso_U_13
_atom_site_aniso_U_12
Pt1 0.01647(7) 0.00787(7) 0.01171(8) 0.00047(5) -0.00002(5) -0.00151(5)
Cl1 0.0260(5) 0.0149(5) 0.0151(5) 0.0003(4) -0.0028(4) -0.0078(4)
Cl2 0.0212(5) 0.0191(5) 0.0145(5) 0.0010(4) 0.0034(4) -0.0017(4)
Cl3 0.0280(5) 0.0141(5) 0.0192(6) 0.0029(4) -0.0041(4) -0.0079(4)
Cl4 0.0250(5) 0.0149(5) 0.0134(5) -0.0005(4) 0.0024(4) -0.0004(4)
O1 0.0416(19) 0.0106(15) 0.0213(18) -0.0025(13) -0.0031(15) -0.0063(14)
O2 0.0258(16) 0.0155(15) 0.0228(18) 0.0064(13) -0.0028(13) -0.0073(13)
O3 0.0222(15) 0.0168(16) 0.0214(17) 0.0025(13) -0.0056(13) -0.0002(13)
N1 0.0140(16) 0.0108(16) 0.0158(19) 0.0028(14) 0.0011(13) -0.0003(13)
N3 0.0164(16) 0.0129(17) 0.0169(19) 0.0062(14) -0.0065(14) -0.0041(14)
N4 0.0159(16) 0.0128(17) 0.0182(19) 0.0023(15) -0.0028(14) -0.0033(14)
N2 0.0203(17) 0.0105(17) 0.0140(18) -0.0017(14) -0.0002(14) 0.0001(14)
C1 0.0169(19) 0.0098(19) 0.015(2) -0.0021(16) 0.0013(16) -0.0016(15)
C2 0.0156(18) 0.0125(19) 0.016(2) 0.0002(16) -0.0007(16) -0.0041(16)
C3 0.0168(19) 0.016(2) 0.021(2) 0.0010(18) 0.0006(17) -0.0007(17)
C4 0.0109(17) 0.0122(19) 0.017(2) 0.0030(16) -0.0018(15) -0.0016(15)
C5 0.0124(17) 0.0111(19) 0.013(2) -0.0008(15) -0.0028(15) -0.0009(15)
C6 0.0123(17) 0.0091(18) 0.018(2) 0.0003(16) -0.0023(15) -0.0026(14)
C7 0.0137(18) 0.017(2) 0.014(2) 0.0036(16) -0.0010(15) -0.0041(16)
C8 0.0157(19) 0.015(2) 0.016(2) -0.0029(17) -0.0005(16) -0.0007(16)
C9 0.0166(19) 0.012(2) 0.020(2) -0.0004(17) 0.0006(16) -0.0039(16)
C10 0.0173(19) 0.016(2) 0.018(2) 0.0057(17) -0.0015(16) -0.0065(16)
C11 0.025(2) 0.018(2) 0.019(2) -0.0017(18) 0.0027(18) -0.0069(18)
C12 0.032(3) 0.030(3) 0.020(3) -0.003(2) -0.002(2) -0.008(2)
C13 0.023(2) 0.015(2) 0.028(3) 0.0013(19) -0.0017(19) 0.0013(18)

loop_
_atom_type_symbol
_atom_type_description
_atom_type_scat_dispersion_real
_atom_type_scat_dispersion_imag
_atom_type_scat_source
C C 0.0033 0.0016 'International Tables Vol C Tables 4.2.6.8 and 6.1.1.4'
H H 0.0000 0.0000 'International Tables Vol C Tables 4.2.6.8 and 6.1.1.4'
N N 0.0061 0.0033 'International Tables Vol C Tables 4.2.6.8 and 6.1.1.4'
O O 0.0106 0.0060 'International Tables Vol C Tables 4.2.6.8 and 6.1.1.4'
Cl Cl 0.1484 0.1585 'International Tables Vol C Tables 4.2.6.8 and 6.1.1.4'
Pt Pt -1.7033 8.3905 'International Tables Vol C Tables 4.2.6.8 and 6.1.1.4'

loop_
_geom_angle_atom_site_label_1
_geom_angle_atom_site_label_2
_geom_angle_atom_site_label_3
_geom_angle
_geom_angle_publ_flag
N1 Pt1 N2 172.49(14) yes
N1 Pt1 Cl2 87.01(10) yes
N2 Pt1 Cl2 94.25(10) yes
N1 Pt1 Cl3 86.58(10) ?
N2 Pt1 Cl3 86.03(10) ?
Cl2 Pt1 Cl3 89.35(4) ?
N1 Pt1 Cl4 92.40(10) ?
N2 Pt1 Cl4 86.32(10) ?
Cl2 Pt1 Cl4 179.39(5) ?
Cl3 Pt1 Cl4 90.47(4) ?
N1 Pt1 Cl1 94.04(10) ?
N2 Pt1 Cl1 93.34(10) ?
Cl2 Pt1 Cl1 91.08(4) ?
Cl3 Pt1 Cl1 179.27(4) ?
Cl4 Pt1 Cl1 89.11(4) ?
C10 O3 C13 119.9(4) ?
C1 N1 Pt1 133.8(3) ?
C1 N1 H1 110.0 ?
Pt1 N1 H1 115.1 ?
C1 N3 C4 124.2(3) ?
C1 N3 H3 123.2 ?
C4 N3 H3 111.8 ?
O2 N4 O1 124.1(4) ?
O2 N4 C6 118.2(4) ?
O1 N4 C6 117.8(3) ?
C10 N2 Pt1 136.4(3) ?
C10 N2 H2 115.7 ?
Pt1 N2 H2 107.5 ?
N1 C1 N3 121.6(4) ?
N1 C1 C2 119.7(4) ?
N3 C1 C2 118.5(4) ?
C1 C2 C3 111.3(3) ?
C1 C2 H2A 109.4 ?
C3 C2 H2A 109.4 ?
C1 C2 H2B 109.4 ?
C3 C2 H2B 109.4 ?
H2A C2 H2B 108.0 ?
C2 C3 H3A 109.5 ?
C2 C3 H3B 109.5 ?
H3A C3 H3B 109.5 ?
C2 C3 H3C 109.5 ?
H3A C3 H3C 109.5 ?
H3B C3 H3C 109.5 ?
C9 C4 C5 120.6(4) ?
C9 C4 N3 120.1(4) ?
C5 C4 N3 119.3(4) ?
C6 C5 C4 117.2(4) ?
C6 C5 H5 121.4 ?
C4 C5 H5 121.4 ?
C7 C6 C5 123.7(4) ?
C7 C6 N4 118.5(4) ?
C5 C6 N4 117.8(4) ?
C8 C7 C6 117.8(4) ?
C8 C7 H7 121.1 ?
C6 C7 H7 121.1 ?
C7 C8 C9 120.3(4) ?
C7 C8 H8 119.8 ?
C9 C8 H8 119.8 ?
C4 C9 C8 120.4(4) ?
C4 C9 H9 119.8 ?
C8 C9 H9 119.8 ?
N2 C10 O3 121.8(4) ?
N2 C10 C11 125.6(4) ?
O3 C10 C11 112.6(4) ?
C10 C11 C12 112.3(4) ?
C10 C11 H11A 109.1 ?
C12 C11 H11A 109.2 ?
C10 C11 H11B 109.2 ?
C12 C11 H11B 109.2 ?
H11A C11 H11B 107.9 ?
C11 C12 H12A 109.5 ?
C11 C12 H12B 109.5 ?
H12A C12 H12B 109.5 ?
C11 C12 H12C 109.5 ?
H12A C12 H12C 109.5 ?
H12B C12 H12C 109.5 ?
O3 C13 H13A 109.5 ?
O3 C13 H13B 109.5 ?
H13A C13 H13B 109.5 ?
O3 C13 H13C 109.5 ?
H13A C13 H13C 109.5 ?
H13B C13 H13C 109.5 ?

loop_
_geom_bond_atom_site_label_1
_geom_bond_atom_site_label_2
_geom_bond_distance
_geom_bond_publ_flag
Pt1 N1 2.017(3) yes
Pt1 N2 2.034(3) yes
Pt1 Cl2 2.3089(11) yes
Pt1 Cl3 2.3118(10) yes
Pt1 Cl4 2.3217(11) yes
Pt1 Cl1 2.3249(10) yes
O1 N4 1.228(5) ?
O2 N4 1.228(5) ?
O3 C10 1.334(5) yes
O3 C13 1.444(5) ?
N1 C1 1.299(5) yes
N1 H1 0.8644 ?
N3 C1 1.343(5) yes
N3 C4 1.426(5) ?
N3 H3 0.8252 ?
N4 C6 1.471(5) ?
N2 C10 1.291(5) yes
N2 H2 0.8867 ?
C1 C2 1.499(6) ?
C2 C3 1.531(6) ?
C2 H2A 0.9900 ?
C2 H2B 0.9900 ?
C3 H3A 0.9800 ?
C3 H3B 0.9800 ?
C3 H3C 0.9800 ?
C4 C9 1.383(6) ?
C4 C5 1.391(5) ?
C5 C6 1.384(6) ?
C5 H5 0.9500 ?
C6 C7 1.383(6) ?
C7 C8 1.381(6) ?
C7 H7 0.9500 ?
C8 C9 1.391(6) ?
C8 H8 0.9500 ?
C9 H9 0.9500 ?
C10 C11 1.475(6) ?
C11 C12 1.528(6) ?
C11 H11A 0.9900 ?
C11 H11B 0.9900 ?
C12 H12A 0.9800 ?
C12 H12B 0.9800 ?
C12 H12C 0.9800 ?
C13 H13A 0.9800 ?
C13 H13B 0.9800 ?
C13 H13C 0.9800 ?

loop_
_geom_hbond_atom_site_label_D
_geom_hbond_atom_site_label_H
_geom_hbond_atom_site_label_A
_geom_hbond_distance_DH
_geom_hbond_distance_HA
_geom_hbond_distance_DA
_geom_hbond_angle_DHA
N3 H3 Cl1 0.83 2.49 3.180(4) 142.1
